data_4030808
loop_
_publ_author_name
'Jaber, F.'
'Charbonnier, F.'
'Petit-Ramel, M.'
'Faure, R.'

_publ_section_title
;
 A new silver(I) carboxylate chelate type: a six-membered ring in the
 N-oxide-picolinate
;
_journal_name_full 'European Journal of Solid State and Inorganic Chemistry'
_journal_page_first 429
_journal_page_last 440
_journal_volume 33
_journal_year 1996
_chemical_formula_sum 'C24 H16 Ag5 N5 O15'
_chemical_formula_weight 1153.75
_space_group_IT_number 13
_symmetry_cell_setting monoclinic
_symmetry_Int_Tables_number 13
_symmetry_space_group_name_Hall '-P 2yc'
_symmetry_space_group_name_H-M 'P 1 2/c 1'
_cell_angle_alpha 90
_cell_angle_beta 109.93(1)
_cell_angle_gamma 90
_cell_formula_units_Z 2
_cell_length_a 15.565(2)
_cell_length_b 7.133(1)
_cell_length_c 13.533(2)
_cell_volume 1412.5(4)
_diffrn_ambient_temperature 293
_diffrn_radiation_probe x-ray
_diffrn_radiation_type MoK\a
_diffrn_radiation_wavelength 0.71073
_exptl_absorpt_coefficient_mu 3.4
_exptl_crystal_density_diffrn 2.714
_refine_ls_number_parameters 223
_refine_ls_number_reflns 3143
_refine_ls_R_factor_gt 0.033
_refine_ls_wR_factor_gt 0.043
_cod_data_source_file EJSSIC-1996-33-429-440.cif
_cod_data_source_block silver-carboxylate
_cod_original_sg_symbol_H-M 'P 2/c'
_cod_database_code 4030808

loop_
_symmetry_equiv_pos_site_id
_symmetry_equiv_pos_as_xyz
1 x,y,z
2 -x,y,1/2-z
3 -x,-y,-z
4 x,-y,1/2+z

loop_
_atom_site_label
_atom_site_type_symbol
_atom_site_thermal_displace_type
_atom_site_fract_x
_atom_site_fract_y
_atom_site_fract_z
_atom_site_occupancy
_atom_site_U_iso_or_equiv
Ag1 Ag Uiso 0.04154(2) 1.13240(4) 0.38988(2) 1.000 0.0334(1)
Ag2 Ag Uiso -0.06936(2) 0.69284(5) -0.00076(7) 1.000 0.0429(1)
Ag3 Ag Uiso 0.00000 0.56725(5) 0.25000 1.000 0.0293(1)
O11 O Uiso 0.0997(2) 0.8531(4) 0.3304(2) 1.000 0.0347(6)
O12 O Uiso 0.0645(2) 0.7120(4) 0.1265(2) 1.000 0.0389(6)
O13 O Uiso 0.1335(2) 0.9281(4) 0.0607(2) 1.000 0.0426(6)
O21 O Uiso 0.12970(10) 0.4394(4) 0.4139(2) 1.000 0.0336(6)
O22 O Uiso 0.1833(2) 0.3531(5) 0.1508(2) 1.000 0.0399(6)
O23 O Uiso 0.0887(2) 0.2500(4) 0.2313(2) 1.000 0.0364(6)
N11 N Uiso 0.1847(2) 0.8554(4) 0.3299(2) 1.000 0.0286(6)
N21 N Uiso 0.2149(2) 0.4077(4) 0.4205(2) 1.000 0.0267(6)
C11 C Uiso 0.1260(2) 0.8318(5) 0.1334(2) 1.000 0.0275(6)
C12 C Uiso 0.2025(2) 0.8515(5) 0.2373(2) 1.000 0.0270(8)
C13 C Uiso 0.2923(2) 0.8617(6) 0.2407(3) 1.000 0.0375(9)
C14 C Uiso 0.3637(3) 0.8691(7) 0.3350(3) 1.000 0.0452(10)
C15 C Uiso 0.3433(3) 0.8702(7) 0.4275(3) 1.000 0.0447(10)
C16 C Uiso 0.2543(3) 0.8668(6) 0.4228(2) 1.000 0.0385(9)
C21 C Uiso 0.1623(2) 0.3190(5) 0.2299(2) 1.000 0.0253(6)
C22 C Uiso 0.2365(2) 0.3579(5) 0.3336(2) 1.000 0.0255(6)
C23 C Uiso 0.3274(2) 0.3374(6) 0.3431(2) 1.000 0.0347(9)
C24 C Uiso 0.3961(2) 0.3569(7) 0.4395(3) 1.000 0.0429(10)
C25 C Uiso 0.3723(3) 0.4015(7) 0.5260(3) 1.000 0.0432(10)
C26 C Uiso 0.2825(2) 0.4283(6) 0.5147(2) 1.000 0.0353(9)
O14 O Uiso 0.4488(3) 0.1220(10) 0.1753(3) 1.000 0.110(3)
O15 O Uiso 0.50000 0.3800(10) 0.25000 1.000 0.100(3)
N13 N Uiso 0.50000 0.2050(10) 0.25000 1.000 0.065(3)

loop_
_atom_type_symbol
_atom_type_description
_atom_type_scat_dispersion_real
_atom_type_scat_dispersion_imag
_atom_type_scat_source
C C 0.0033 0.0016 ' International Tables Vol C Tables 4.2.6.8 and 6.1.1.4'
Ag Ag -0.8971 1.1015 ' International Tables Vol C Tables 4.2.6.8 and 6.1.1.4'
N N 0.0061 0.0033 ' International Tables Vol C Tables 4.2.6.8 and 6.1.1.4'
O O 0.0106 0.0060 ' International Tables Vol C Tables 4.2.6.8 and 6.1.1.4'

loop_
_geom_angle_atom_site_label_1
_geom_angle_atom_site_label_2
_geom_angle_atom_site_label_3
_geom_angle
_geom_angle_site_symmetry_1
_geom_angle_site_symmetry_3
_geom_angle_publ_flag
O11 Ag1 O21 120.06(9) . 1_565 yes
O11 Ag1 O23 75.69(9) . 1_565 yes
O11 Ag1 O23 113.66(10) . 2_565 yes
O11 Ag1 O13 90.26(10) . 4_575 yes
O21 Ag1 O23 62.73(8) 1_565 1_565 yes
O21 Ag1 O23 94.79(9) 1_565 2_565 yes
O13 Ag1 O21 84.82(9) 4_575 1_565 yes
O23 Ag1 O23 73.97(10) 1_565 2_565 yes
O13 Ag1 O23 128.80(10) 4_575 1_565 yes
O13 Ag1 O23 151.90(11) 4_575 2_565 yes
O11 Ag2 O12 72.96(10) 2_555 . yes
O12 Ag2 O21 94.80(10) . 2_555 yes
O12 Ag2 O22 165.96(12) . 3_565 yes
O11 Ag2 O21 73.04(9) 2_555 2_555 yes
O11 Ag2 O22 121.05(11) 2_555 3_565 yes
O21 Ag2 O22 90.70(10) 2_555 3_565 yes
O11 Ag3 O12 68.03(9) . . yes
O11 Ag3 O21 74.70(9) . . yes
O11 Ag3 O23 116.70(10) . . yes
O11 Ag3 O11 74.92(9) . 2_555 yes
O11 Ag3 O12 72.88(10) . 2_555 yes
O11 Ag3 O21 145.10(9) . 2_555 yes
O11 Ag3 O23 151.36(8) . 2_555 yes
O12 Ag3 O21 110.46(8) . . yes
O12 Ag3 O23 87.02(9) . . yes
O11 Ag3 O12 72.88(10) 2_555 . yes
O12 Ag3 O12 130.19(10) . 2_555 yes
O12 Ag3 O21 86.88(8) . 2_555 yes
O12 Ag3 O23 139.12(9) . 2_555 yes
O21 Ag3 O23 60.97(8) . . yes
O11 Ag3 O21 145.10(9) 2_555 . yes
O12 Ag3 O21 86.88(8) 2_555 . yes
O21 Ag3 O21 138.98(9) . 2_555 yes
O21 Ag3 O23 84.24(8) . 2_555 yes
O11 Ag3 O23 151.36(8) 2_555 . yes
O12 Ag3 O23 139.12(9) 2_555 . yes
O21 Ag3 O23 84.24(8) 2_555 . yes
O23 Ag3 O23 66.59(9) . 2_555 yes
O11 Ag3 O12 68.03(9) 2_555 2_555 yes
O11 Ag3 O21 74.70(9) 2_555 2_555 yes
O11 Ag3 O23 116.70(10) 2_555 2_555 yes
O12 Ag3 O21 110.46(8) 2_555 2_555 yes
O12 Ag3 O23 87.02(9) 2_555 2_555 yes
O21 Ag3 O23 60.97(8) 2_555 2_555 yes
Ag1 O11 Ag3 123.39(13) . . yes
Ag1 O11 N11 118.4(2) . . yes
Ag1 O11 Ag2 82.75(9) . 2_555 yes
Ag3 O11 N11 117.9(2) . . yes
Ag2 O11 Ag3 76.93(8) 2_555 . yes
Ag2 O11 N11 117.75(19) 2_555 . yes
Ag2 O12 Ag3 90.51(11) . . yes
Ag2 O12 C11 126.1(2) . . yes
Ag3 O12 C11 135.3(2) . . yes
Ag1 O13 C11 119.9(2) 4_574 . yes
Ag3 O21 N21 126.02(18) . . yes
Ag1 O21 Ag3 87.99(7) 1_545 . yes
Ag2 O21 Ag3 80.86(7) 2_555 . yes
Ag1 O21 N21 110.3(2) 1_545 . yes
Ag2 O21 N21 128.4(2) 2_555 . yes
Ag1 O21 Ag2 114.11(7) 1_545 2_555 yes
Ag2 O22 C21 113.3(2) 3_565 . yes
Ag3 O23 C21 99.9(2) . . yes
Ag1 O23 Ag3 84.11(9) 1_545 . yes
Ag1 O23 Ag3 91.03(10) 2_545 . yes
Ag1 O23 C21 130.4(2) 1_545 . yes
Ag1 O23 C21 136.4(2) 2_545 . yes
Ag1 O23 Ag1 92.43(11) 1_545 2_545 yes
O11 N11 C12 121.1(3) . . yes
O11 N11 C16 118.7(3) . . yes
C12 N11 C16 120.2(3) . . yes
O21 N21 C22 121.3(3) . . yes
O21 N21 C26 119.0(3) . . yes
C22 N21 C26 119.6(3) . . yes
O14 N13 O15 119.4(4) 2_655 . yes
O14 N13 O15 119.4(4) . . yes
O14 N13 O14 121.3(7) . 2_655 yes
O12 C11 C12 118.0(3) . . yes
O12 C11 O13 126.3(3) . . yes
O13 C11 C12 115.5(3) . . yes
N11 C12 C11 120.8(3) . . yes
N11 C12 C13 119.0(3) . . yes
C11 C12 C13 120.2(3) . . no
C12 C13 C14 121.3(3) . . no
C13 C14 C15 118.3(4) . . no
C14 C15 C16 119.8(4) . . no
N11 C16 C15 121.5(3) . . yes
O22 C21 O23 126.8(3) . . yes
O22 C21 C22 115.0(3) . . yes
O23 C21 C22 118.2(3) . . yes
C21 C22 C23 120.1(3) . . no
N21 C22 C21 120.7(3) . . yes
N21 C22 C23 119.2(3) . . yes
C22 C23 C24 120.9(3) . . no
C23 C24 C25 118.6(3) . . no
C24 C25 C26 119.8(3) . . no
N21 C26 C25 121.8(3) . . yes

loop_
_geom_bond_atom_site_label_1
_geom_bond_atom_site_label_2
_geom_bond_distance
_geom_bond_site_symmetry_2
_geom_bond_publ_flag
Ag1 O11 2.436(3) . yes
Ag1 O21 2.546(3) 1_565 yes
Ag1 O23 2.631(3) 1_565 yes
Ag1 O23 2.288(3) 2_565 yes
Ag1 O13 2.307(3) 4_575 yes
Ag2 O12 2.209(3) . yes
Ag2 O11 2.755(3) 2_555 yes
Ag2 O21 2.507(3) 2_555 yes
Ag2 O22 2.218(3) 3_565 yes
Ag3 O11 2.569(3) . yes
Ag3 O12 2.452(3) . yes
Ag3 O21 2.603(2) . yes
Ag3 O23 2.707(3) . yes
Ag3 O11 2.569(3) 2_555 yes
Ag3 O12 2.452(3) 2_555 yes
Ag3 O21 2.603(2) 2_555 yes
Ag3 O23 2.707(3) 2_555 yes
O11 N11 1.325(5) . yes
O12 C11 1.263(5) . yes
O13 C11 1.238(4) . yes
O21 N21 1.318(4) . yes
O22 C21 1.245(4) . yes
O23 C21 1.253(5) . yes
O14 N13 1.208(6) . yes
O15 N13 1.248(10) . yes
N11 C12 1.373(4) . yes
N11 C16 1.354(4) . yes
N21 C26 1.356(4) . yes
N21 C22 1.375(4) . yes
C11 C12 1.508(4) . no
C12 C13 1.385(5) . no
C13 C14 1.378(6) . no
C14 C15 1.392(6) . no
C15 C16 1.365(7) . no
C21 C22 1.508(4) . no
C22 C23 1.384(5) . no
C23 C24 1.383(5) . no
C24 C25 1.380(6) . no
C25 C26 1.367(6) . no

loop_
_geom_torsion_atom_site_label_1
_geom_torsion_atom_site_label_2
_geom_torsion_atom_site_label_3
_geom_torsion_atom_site_label_4
_geom_torsion
_geom_torsion_site_symmetry_1
_geom_torsion_site_symmetry_3
_geom_torsion_site_symmetry_4
_geom_torsion_publ_flag
O21 Ag1 O11 Ag3 -160.88(10) 1_565 . . no
O21 Ag1 O11 N11 12.3(2) 1_565 . . no
O21 Ag1 O11 Ag2 130.02(8) 1_565 . 2_555 no
O23 Ag1 O11 Ag3 -114.84(13) 1_565 . . no
O23 Ag1 O11 N11 58.4(2) 1_565 . . no
O23 Ag1 O11 Ag2 176.06(10) 1_565 . 2_555 no
O23 Ag1 O11 Ag3 -49.86(16) 2_565 . . no
O23 Ag1 O11 N11 123.4(2) 2_565 . . no
O23 Ag1 O11 Ag2 -118.95(10) 2_565 . 2_555 no
O13 Ag1 O11 Ag3 114.96(14) 4_575 . . no
O13 Ag1 O11 N11 -71.8(2) 4_575 . . no
O13 Ag1 O11 Ag2 45.86(10) 4_575 . 2_555 no
O11 Ag1 O21 N21 -18.3(2) . 1_565 1_565 no
O11 Ag1 O21 Ag2 -171.34(9) . 1_565 2_565 no
O11 Ag1 O23 C21 -92.5(3) . 1_565 1_565 no
O11 Ag1 O23 Ag1 78.81(10) . 1_565 2_555 no
O11 Ag1 O23 Ag1 -30.84(13) . 2_565 2_555 no
O11 Ag1 O23 C21 139.5(3) . 2_565 2_565 no
O11 Ag1 O13 C11 -173.1(3) . 4_575 4_575 no
O11 Ag2 O12 Ag3 49.57(9) 2_555 . . no
O11 Ag2 O12 C11 -102.9(3) 2_555 . . no
O21 Ag2 O12 Ag3 -21.05(10) 2_555 . . no
O21 Ag2 O12 C11 -173.5(3) 2_555 . . no
O12 Ag2 O11 Ag3 -48.23(9) . 2_555 . no
O12 Ag2 O11 Ag1 78.57(10) . 2_555 2_555 no
O12 Ag2 O11 N11 -163.1(2) . 2_555 2_555 no
O12 Ag2 O21 Ag3 20.04(9) . 2_555 . no
O12 Ag2 O21 Ag1 -63.59(12) . 2_555 2_545 no
O12 Ag2 O21 N21 149.3(3) . 2_555 2_555 no
O12 Ag3 O11 Ag1 118.66(15) . . . no
O12 Ag3 O11 N11 -54.6(2) . . . no
O12 Ag3 O11 Ag2 -169.29(11) . . 2_555 no
O21 Ag3 O11 Ag1 -121.26(13) . . . no
O21 Ag3 O11 N11 65.5(2) . . . no
O21 Ag3 O11 Ag2 -49.20(6) . . 2_555 no
O23 Ag3 O11 Ag1 -166.76(11) . . . no
O23 Ag3 O11 N11 20.0(2) . . . no
O23 Ag3 O11 Ag2 -94.70(9) . . 2_555 no
O11 Ag3 O11 Ag1 41.37(12) 2_555 . . no
O11 Ag3 O11 N11 -131.9(2) 2_555 . . no
O12 Ag3 O11 Ag1 -29.81(12) 2_555 . . no
O12 Ag3 O11 N11 157.0(2) 2_555 . . no
O21 Ag3 O11 Ag1 71.60(19) 2_555 . . no
O21 Ag3 O11 N11 -101.6(2) 2_555 . . no
O23 Ag3 O11 Ag1 -77.2(2) 2_555 . . no
O23 Ag3 O11 N11 109.6(3) 2_555 . . no
O11 Ag3 O12 Ag2 -135.00(12) . . . no
O11 Ag3 O12 C11 12.9(3) . . . no
O21 Ag3 O12 Ag2 162.02(9) . . . no
O21 Ag3 O12 C11 -50.1(4) . . . no
O23 Ag3 O12 Ag2 104.58(10) . . . no
O23 Ag3 O12 C11 -107.5(4) . . . no
O11 Ag3 O12 Ag2 -54.75(9) 2_555 . . no
O11 Ag3 O12 C11 93.1(4) 2_555 . . no
O12 Ag3 O12 Ag2 -94.15(13) 2_555 . . no
O12 Ag3 O12 C11 53.7(4) 2_555 . . no
O21 Ag3 O12 Ag2 20.20(9) 2_555 . . no
O21 Ag3 O12 C11 168.1(4) 2_555 . . no
O23 Ag3 O12 Ag2 56.52(17) 2_555 . . no
O23 Ag3 O12 C11 -155.6(3) 2_555 . . no
O11 Ag3 O21 N21 -76.2(3) . . . no
O11 Ag3 O21 Ag1 169.96(9) . . 1_545 no
O11 Ag3 O21 Ag2 55.15(8) . . 2_555 no
O12 Ag3 O21 N21 -17.3(3) . . . no
O12 Ag3 O21 Ag1 -131.11(8) . . 1_545 no
O12 Ag3 O21 Ag2 114.08(8) . . 2_555 no
O23 Ag3 O21 N21 57.0(2) . . . no
O23 Ag3 O21 Ag1 -56.82(9) . . 1_545 no
O23 Ag3 O21 Ag2 -171.63(11) . . 2_555 no
O11 Ag3 O21 N21 -106.5(3) 2_555 . . no
O12 Ag3 O21 N21 -149.3(3) 2_555 . . no
O21 Ag3 O21 N21 92.6(3) 2_555 . . no
O23 Ag3 O21 N21 123.4(3) 2_555 . . no
O11 Ag3 O23 C21 -23.7(2) . . . no
O11 Ag3 O23 Ag1 106.34(9) . . 1_545 no
O11 Ag3 O23 Ag1 -161.33(8) . . 2_545 no
O12 Ag3 O23 C21 39.81(19) . . . no
O12 Ag3 O23 Ag1 169.87(9) . . 1_545 no
O12 Ag3 O23 Ag1 -97.79(10) . . 2_545 no
O21 Ag3 O23 C21 -75.62(18) . . . no
O21 Ag3 O23 Ag1 54.45(7) . . 1_545 no
O21 Ag3 O23 Ag1 146.78(12) . . 2_545 no
O11 Ag3 O23 C21 84.5(3) 2_555 . . no
O12 Ag3 O23 C21 -118.2(2) 2_555 . . no
O21 Ag3 O23 C21 126.97(18) 2_555 . . no
O23 Ag3 O23 C21 -172.2(2) 2_555 . . no
O11 Ag3 O11 Ag2 113.43(9) . 2_555 . no
O12 Ag3 O11 Ag2 42.24(8) . 2_555 . no
O21 Ag3 O11 Ag2 143.65(10) . 2_555 . no
O23 Ag3 O11 Ag2 -5.1(2) . 2_555 . no
O11 Ag3 O21 Ag2 24.90(16) . 2_555 . no
O12 Ag3 O21 Ag2 -17.95(8) . 2_555 . no
O21 Ag3 O21 Ag2 -136.03(8) . 2_555 . no
O23 Ag3 O21 Ag2 -105.26(8) . 2_555 . no
Ag1 O11 N11 C12 -112.3(3) . . . no
Ag1 O11 N11 C16 65.9(4) . . . no
Ag3 O11 N11 C12 61.3(4) . . . no
Ag3 O11 N11 C16 -120.5(3) . . . no
Ag2 O11 N11 C12 150.7(2) 2_555 . . no
Ag2 O11 N11 C16 -31.1(4) 2_555 . . no
Ag2 O12 C11 O13 -19.4(5) . . . no
Ag2 O12 C11 C12 165.7(2) . . . no
Ag3 O12 C11 O13 -158.2(3) . . . no
Ag3 O12 C11 C12 26.9(5) . . . no
Ag1 O13 C11 O12 -8.7(5) 4_574 . . no
Ag1 O13 C11 C12 166.3(2) 4_574 . . no
Ag3 O21 N21 C22 -29.8(4) . . . no
Ag3 O21 N21 C26 148.9(3) . . . no
Ag1 O21 N21 C22 73.0(3) 1_545 . . no
Ag1 O21 N21 C26 -108.2(3) 1_545 . . no
Ag2 O21 N21 C22 -138.8(3) 2_555 . . no
Ag2 O21 N21 C26 39.9(4) 2_555 . . no
Ag2 O22 C21 O23 6.1(5) 3_565 . . no
Ag2 O22 C21 C22 -177.0(2) 3_565 . . no
Ag3 O23 C21 O22 -97.7(4) . . . no
Ag3 O23 C21 C22 85.5(3) . . . no
Ag1 O23 C21 O22 171.6(3) 1_545 . . no
Ag1 O23 C21 C22 -5.2(5) 1_545 . . no
Ag1 O23 C21 O22 4.3(6) 2_545 . . no
Ag1 O23 C21 C22 -172.5(2) 2_545 . . no
O11 N11 C12 C11 -4.0(5) . . . no
O11 N11 C12 C13 177.4(3) . . . no
C16 N11 C12 C11 177.8(3) . . . no
C16 N11 C12 C13 -0.8(5) . . . no
O11 N11 C16 C15 -179.8(4) . . . no
C12 N11 C16 C15 -1.6(6) . . . no
O21 N21 C22 C21 -6.2(5) . . . no
O21 N21 C22 C23 176.0(3) . . . no
C26 N21 C22 C21 175.1(3) . . . no
C26 N21 C22 C23 -2.7(5) . . . no
O21 N21 C26 C25 -178.5(4) . . . no
C22 N21 C26 C25 0.2(6) . . . no
O12 C11 C12 N11 -44.2(5) . . . no
O12 C11 C12 C13 134.3(4) . . . no
O13 C11 C12 N11 140.4(3) . . . no
O13 C11 C12 C13 -41.1(5) . . . no
N11 C12 C13 C14 2.3(6) . . . no
C11 C12 C13 C14 -176.3(4) . . . no
C12 C13 C14 C15 -1.4(7) . . . no
C13 C14 C15 C16 -1.0(7) . . . no
C14 C15 C16 N11 2.5(7) . . . no
O22 C21 C22 N21 151.0(3) . . . no
O22 C21 C22 C23 -31.3(5) . . . no
O23 C21 C22 N21 -31.9(5) . . . no
O23 C21 C22 C23 145.9(4) . . . no
N21 C22 C23 C24 3.3(6) . . . no
C21 C22 C23 C24 -174.5(4) . . . no
C22 C23 C24 C25 -1.4(7) . . . no
C23 C24 C25 C26 -1.1(7) . . . no
C24 C25 C26 N21 1.7(7) . . . no
